data_1543414
loop_
_publ_author_name
'Kitagawa, Hakuba'
'Ohtsu, Hiroyoshi'
'Cruz-Cabeza, Aurora J.'
'Kawano, Masaki'

_publ_section_title
;
 Isolation and evolution of labile sulfur allotropesviakinetic
 encapsulation in interactive porous networks
;
_journal_issue 4
_journal_name_full IUCrJ
_journal_paper_doi 10.1107/S2052252516008423
_journal_volume 3
_journal_year 2016
_chemical_formula_moiety '(CuI)1.88 (N1C5H4C6H4)4C (cycro-S3)0.62 (bent-S3)0.39'
_chemical_formula_sum 'C45 H32 Cu1.88 I1.88 N4 S3.01'
_chemical_formula_weight 1083.34
_chemical_name_systematic
;
 ?
;
_space_group_crystal_system tetragonal
_space_group_IT_number 82
_space_group_name_Hall 'I -4'
_space_group_name_H-M_alt 'I -4'
_symmetry_space_group_name_Hall 'I -4'
_symmetry_space_group_name_H-M 'I -4'
_atom_sites_solution_hydrogens geom
_atom_sites_solution_primary direct
_atom_sites_solution_secondary difmap
_audit_creation_method SHELXL-2014
_cell_angle_alpha 90
_cell_angle_beta 90
_cell_angle_gamma 90
_cell_formula_units_Z 4
_cell_length_a 26.8758(4)
_cell_length_b 26.8758(4)
_cell_length_c 7.1689(1)
_cell_measurement_reflns_used 52191
_cell_measurement_temperature 300(2)
_cell_measurement_theta_max 28.077
_cell_measurement_theta_min 2.698
_cell_volume 5178.16(13)
_computing_cell_refinement HKL3000
_computing_data_collection 'PAL ADSC Quantum-210 ADX Program'
_computing_data_reduction HKL3000
_computing_molecular_graphics 'Ortep-3 for Windows (Farrugia, 1997)'
_computing_publication_material 'WinGX publication routines (Farrugia, 1999)'
_computing_structure_refinement 'SHELXL-2014 (Sheldrick, 2014)'
_computing_structure_solution 'SHELXS-97 (Sheldrick, 1990)'
_diffrn_ambient_temperature 300(2)
_diffrn_measured_fraction_theta_full 0.936
_diffrn_measured_fraction_theta_max 0.990
_diffrn_measurement_device_type 'ADSC Q210 CCD area detector'
_diffrn_measurement_method 'omega scan'
_diffrn_radiation_monochromator 'Si(111) double crystal monochromator'
_diffrn_radiation_type synchrotron
_diffrn_radiation_wavelength 0.800
_diffrn_reflns_av_R_equivalents 0.0351
_diffrn_reflns_av_unetI/netI 0.0140
_diffrn_reflns_Laue_measured_fraction_full 0.936
_diffrn_reflns_Laue_measured_fraction_max 0.990
_diffrn_reflns_limit_h_max 31
_diffrn_reflns_limit_h_min -31
_diffrn_reflns_limit_k_max 31
_diffrn_reflns_limit_k_min -31
_diffrn_reflns_limit_l_max 8
_diffrn_reflns_limit_l_min -8
_diffrn_reflns_number 52191
_diffrn_reflns_point_group_measured_fraction_full 0.933
_diffrn_reflns_point_group_measured_fraction_max 0.989
_diffrn_reflns_theta_full 28.685
_diffrn_reflns_theta_max 28.077
_diffrn_reflns_theta_min 2.698
_diffrn_source 'PLSII 2D bending magnet'
_exptl_absorpt_coefficient_mu 2.715
_exptl_absorpt_correction_T_max 0.6195
_exptl_absorpt_correction_T_min 0.5871
_exptl_absorpt_correction_type multi-scan
_exptl_absorpt_process_details
;
[c.f. r.h. blessing, acta cryst. (1995), a51, 33-38]
;
_exptl_crystal_colour 'brownish yellow'
_exptl_crystal_density_diffrn 1.397
_exptl_crystal_density_method 'not measured'
_exptl_crystal_description needle
_exptl_crystal_F_000 2141
_exptl_crystal_size_max 0.760
_exptl_crystal_size_mid 0.050
_exptl_crystal_size_min 0.050
_refine_diff_density_max 0.247
_refine_diff_density_min -0.447
_refine_diff_density_rms 0.060
_refine_ls_abs_structure_details
;
 Flack x determined using 1625 quotients [(I+)-(I-)]/[(I+)+(I-)]
 (Parsons, Flack and Wagner, Acta Cryst. B69 (2013) 249-259).
;
_refine_ls_abs_structure_Flack 0.430(7)
_refine_ls_extinction_method none
_refine_ls_goodness_of_fit_ref 1.079
_refine_ls_hydrogen_treatment constr
_refine_ls_matrix_type full
_refine_ls_number_parameters 365
_refine_ls_number_reflns 4353
_refine_ls_number_restraints 397
_refine_ls_restrained_S_all 1.045
_refine_ls_R_factor_all 0.0441
_refine_ls_R_factor_gt 0.0389
_refine_ls_shift/su_max 0.086
_refine_ls_shift/su_mean 0.009
_refine_ls_structure_factor_coef Fsqd
_refine_ls_weighting_details 'w=1/[\s^2^(Fo^2^)+(0.0908P)^2^+0.1257P] where P=(Fo^2^+2Fc^2^)/3'
_refine_ls_weighting_scheme calc
_refine_ls_wR_factor_gt 0.1115
_refine_ls_wR_factor_ref 0.1182
_reflns_Friedel_coverage 0.833
_reflns_Friedel_fraction_full 0.930
_reflns_Friedel_fraction_max 0.988
_reflns_number_gt 3852
_reflns_number_total 4353
_reflns_threshold_expression 'I > 2\s(I)'
_cod_data_source_file ed5008.cif
_cod_data_source_block 300K_S_helical
_cod_original_cell_volume 5178.1(2)
_cod_database_code 1543414
_shelx_space_group_comment
;
The symmetry employed for this shelxl refinement is uniquely defined
by the following loop, which should always be used as a source of
symmetry information in preference to the above space-group names.
They are only intended as comments.
;
_shelx_estimated_absorpt_t_min 0.232
_shelx_estimated_absorpt_t_max 0.876
_shelxl_version_number 2014-3

loop_
_space_group_symop_operation_xyz
'x, y, z'
'-x, -y, z'
'y, -x, -z'
'-y, x, -z'
'x+1/2, y+1/2, z+1/2'
'-x+1/2, -y+1/2, z+1/2'
'y+1/2, -x+1/2, -z+1/2'
'-y+1/2, x+1/2, -z+1/2'

loop_
_atom_site_label
_atom_site_type_symbol
_atom_site_fract_x
_atom_site_fract_y
_atom_site_fract_z
_atom_site_U_iso_or_equiv
_atom_site_adp_type
_atom_site_occupancy
_atom_site_site_symmetry_order
_atom_site_calc_flag
_atom_site_refinement_flags_posn
_atom_site_refinement_flags_adp
_atom_site_refinement_flags_occupancy
_atom_site_disorder_assembly
_atom_site_disorder_group
S1X S 0.3957(8) 0.239(2) 0.660(10) 0.30(4) Uani 0.166(12) 1 d D U P A 1
S2X S 0.457(3) 0.284(3) 0.622(17) 0.47(5) Uani 0.166(12) 1 d D U P A 1
S3X S 0.4598(11) 0.2278(15) 0.818(7) 0.187(17) Uani 0.166(12) 1 d D U P A 1
S1B S 0.479(3) 0.250(2) 0.417(19) 0.47(5) Uani 0.193(12) 1 d D U P B 3
S2B S 0.480(2) 0.255(3) 0.152(19) 0.47(4) Uani 0.193(12) 1 d D U P B 3
S3B S 0.419(2) 0.247(3) 0.022(18) 0.49(5) Uani 0.193(12) 1 d D U P B 3
S1A S 0.485(4) 0.228(3) 0.65(2) 0.47(5) Uani 0.143(13) 1 d D U P C 4
S2A S 0.435(3) 0.220(3) 0.42(2) 0.46(5) Uani 0.143(13) 1 d D U P C 4
S3A S 0.489(4) 0.278(4) 0.41(2) 0.46(5) Uani 0.143(13) 1 d D U P C 4
I1 I 0.30489(3) 0.24567(4) 0.61605(13) 0.1105(3) Uani 0.940(9) 1 d . . P . .
Cu1 Cu 0.25078(6) 0.29817(5) 0.3765(2) 0.1081(4) Uani 0.940(9) 1 d . . P A .
C1 C 0.0000 0.5000 1.2500 0.081(4) Uani 1 4 d S TU P . .
C2 C 0.5000 0.5000 -0.5000 0.092(5) Uani 1 4 d S TU P . .
N1A N 0.2026(4) 0.3409(4) 0.5329(13) 0.109(3) Uani 1 1 d D . . A 1
C2A C 0.1585(7) 0.3554(8) 0.470(2) 0.151(7) Uani 1 1 d D U . A 1
H2AA H 0.1490 0.3458 0.3503 0.181 Uiso 1 1 calc R U . A 1
C3A C 0.1263(5) 0.3842(6) 0.5738(16) 0.123(4) Uani 1 1 d D U . A 1
H3AA H 0.0971 0.3963 0.5210 0.147 Uiso 1 1 calc R U . A 1
C4A C 0.1378(4) 0.3949(4) 0.7562(14) 0.093(3) Uani 1 1 d D U . A 1
C5A C 0.1819(5) 0.3770(6) 0.8207(18) 0.129(5) Uani 1 1 d D U . A 1
H5AA H 0.1906 0.3827 0.9444 0.154 Uiso 1 1 calc R U . A 1
C6A C 0.2141(5) 0.3507(7) 0.7084(17) 0.135(6) Uani 1 1 d D U . A 1
H6AA H 0.2443 0.3398 0.7566 0.162 Uiso 1 1 calc R U . A 1
C7A C 0.1044(3) 0.4239(3) 0.8815(13) 0.087(2) Uani 1 1 d D U . A 1
C8A C 0.1218(4) 0.4546(4) 1.0209(14) 0.095(3) Uani 1 1 d D U . A 1
H8AA H 0.1559 0.4590 1.0346 0.115 Uiso 1 1 calc R U . A 1
C9A C 0.0894(3) 0.4796(4) 1.1428(13) 0.091(2) Uani 1 1 d D U . A 1
H9AA H 0.1022 0.4998 1.2364 0.109 Uiso 1 1 calc R U . A 1
C10A C 0.0385(3) 0.4741(3) 1.1240(13) 0.083(2) Uani 1 1 d D U . A 1
C11A C 0.0211(4) 0.4434(4) 0.9792(13) 0.088(2) Uani 1 1 d D U . A 1
H11A H -0.0130 0.4395 0.9644 0.105 Uiso 1 1 calc R U . A 1
C12A C 0.0527(4) 0.4186(4) 0.8573(13) 0.095(2) Uani 1 1 d D U . A 1
H12A H 0.0400 0.3989 0.7619 0.114 Uiso 1 1 calc R U . A 1
N1B N 0.3031(5) 0.3376(4) 0.2311(13) 0.110(3) Uani 0.651(18) 1 d D . P A 1
C2B C 0.3159(10) 0.3202(8) 0.069(3) 0.128(7) Uani 0.651(18) 1 d D U P A 1
H2BA H 0.3025 0.2900 0.0304 0.153 Uiso 0.651(18) 1 calc R U P A 1
C3B C 0.3488(10) 0.3449(7) -0.048(3) 0.113(6) Uani 0.651(18) 1 d D U P A 1
H3BA H 0.3584 0.3302 -0.1598 0.135 Uiso 0.651(18) 1 calc R U P A 1
C4B C 0.3672(4) 0.3902(5) -0.0014(17) 0.104(3) Uani 0.651(18) 1 d D U P A 1
C5B C 0.3607(10) 0.4034(9) 0.184(2) 0.125(7) Uani 0.651(18) 1 d D U P A 1
H5BA H 0.3788 0.4295 0.2361 0.150 Uiso 0.651(18) 1 calc R U P A 1
C6B C 0.3272(9) 0.3773(8) 0.290(3) 0.123(7) Uani 0.651(18) 1 d D U P A 1
H6BA H 0.3210 0.3883 0.4106 0.148 Uiso 0.651(18) 1 calc R U P A 1
C7B C 0.4023(4) 0.4170(4) -0.1266(16) 0.098(3) Uani 1 1 d D U . A 1
C8B C 0.4083(4) 0.4682(4) -0.1078(16) 0.103(3) Uani 1 1 d D U . A 1
H8BA H 0.3911 0.4855 -0.0155 0.124 Uiso 1 1 calc R U . A 1
C9B C 0.4402(4) 0.4934(4) -0.2286(14) 0.098(3) Uani 1 1 d D U . A 1
H9BA H 0.4445 0.5275 -0.2139 0.117 Uiso 1 1 calc R U . A 1
C10B C 0.4658(4) 0.4691(4) -0.3703(13) 0.094(2) Uani 1 1 d D U . A 1
C11B C 0.4595(4) 0.4179(4) -0.3882(18) 0.107(3) Uani 1 1 d D U . A 1
H11B H 0.4770 0.4002 -0.4782 0.129 Uiso 1 1 calc R U . A 1
C12B C 0.4269(5) 0.3941(5) -0.2695(18) 0.116(4) Uani 1 1 d D U . A 1
H12B H 0.4212 0.3603 -0.2881 0.139 Uiso 1 1 calc R U . A 1
N1Y N 0.3031(5) 0.3376(4) 0.2311(13) 0.110(3) Uani 0.349(18) 1 d D . P A 2
C2Y C 0.3427(13) 0.3167(11) 0.161(6) 0.131(11) Uani 0.349(18) 1 d D U P A 2
H2YA H 0.3501 0.2843 0.1972 0.158 Uiso 0.349(18) 1 calc R U P A 2
C3Y C 0.3744(13) 0.3397(9) 0.036(6) 0.111(8) Uani 0.349(18) 1 d D U P A 2
H3YA H 0.3998 0.3221 -0.0217 0.133 Uiso 0.349(18) 1 calc R U P A 2
C4Y C 0.3672(4) 0.3902(5) -0.0014(17) 0.104(3) Uani 0.349(18) 1 d D U P A 2
C5Y C 0.3267(11) 0.4107(10) 0.082(5) 0.112(9) Uani 0.349(18) 1 d D U P A 2
H5YA H 0.3209 0.4446 0.0661 0.134 Uiso 0.349(18) 1 calc R U P A 2
C6Y C 0.2939(11) 0.3836(10) 0.188(5) 0.115(9) Uani 0.349(18) 1 d D U P A 2
H6YA H 0.2647 0.3984 0.2298 0.138 Uiso 0.349(18) 1 calc R U P A 2

loop_
_atom_site_aniso_label
_atom_site_aniso_U_11
_atom_site_aniso_U_22
_atom_site_aniso_U_33
_atom_site_aniso_U_23
_atom_site_aniso_U_13
_atom_site_aniso_U_12
S1X 0.093(13) 0.32(5) 0.48(11) -0.04(7) -0.08(4) 0.069(18)
S2X 0.30(4) 0.27(4) 0.85(13) 0.30(6) 0.09(6) 0.03(3)
S3X 0.120(17) 0.18(3) 0.27(5) -0.02(3) -0.04(2) 0.033(16)
S1B 0.28(4) 0.21(5) 0.91(13) 0.23(7) 0.11(6) 0.02(4)
S2B 0.28(3) 0.23(4) 0.90(13) 0.19(6) 0.08(6) 0.02(4)
S3B 0.25(4) 0.25(5) 0.95(14) 0.21(8) 0.07(6) 0.04(5)
S1A 0.26(5) 0.28(5) 0.86(13) 0.26(7) 0.09(7) 0.05(5)
S2A 0.22(4) 0.22(4) 0.93(13) 0.15(7) 0.08(7) 0.03(3)
S3A 0.26(4) 0.23(4) 0.87(13) 0.25(6) 0.10(6) -0.01(4)
I1 0.1199(5) 0.1261(5) 0.0855(4) 0.0066(4) 0.0000(5) 0.0212(4)
Cu1 0.1228(8) 0.1155(7) 0.0859(7) 0.0001(9) 0.0232(8) 0.0155(8)
C1 0.092(6) 0.092(6) 0.058(8) 0.000 0.000 0.000
C2 0.104(8) 0.104(8) 0.068(11) 0.000 0.000 0.000
N1A 0.122(7) 0.120(7) 0.084(5) 0.000(5) 0.004(5) 0.027(5)
C2A 0.182(15) 0.197(16) 0.072(6) -0.003(9) -0.013(8) 0.073(13)
C3A 0.127(8) 0.161(10) 0.081(7) -0.016(7) 0.002(6) 0.049(8)
C4A 0.108(7) 0.101(6) 0.070(5) 0.000(5) -0.002(5) 0.010(5)
C5A 0.131(10) 0.163(11) 0.091(7) -0.020(7) 0.001(6) 0.057(9)
C6A 0.130(10) 0.191(15) 0.085(7) -0.022(8) -0.017(6) 0.058(10)
C7A 0.097(5) 0.104(6) 0.061(5) -0.003(5) 0.008(4) 0.014(4)
C8A 0.091(5) 0.118(7) 0.077(5) -0.014(5) -0.001(5) 0.010(5)
C9A 0.088(5) 0.111(6) 0.073(6) -0.009(4) -0.001(4) 0.005(4)
C10A 0.093(5) 0.089(5) 0.066(5) -0.002(4) -0.001(4) 0.003(4)
C11A 0.098(6) 0.101(6) 0.064(5) -0.003(4) -0.004(4) 0.012(4)
C12A 0.112(6) 0.110(6) 0.064(5) -0.010(5) 0.002(4) 0.010(5)
N1B 0.140(8) 0.114(7) 0.076(5) 0.004(5) 0.014(6) 0.016(6)
C2B 0.146(16) 0.134(13) 0.102(13) -0.035(11) 0.021(11) -0.057(12)
C3B 0.135(14) 0.125(12) 0.078(10) -0.030(9) 0.030(10) -0.022(11)
C4B 0.121(8) 0.110(7) 0.082(6) 0.002(5) 0.006(6) -0.005(6)
C5B 0.159(15) 0.140(13) 0.076(9) -0.006(9) 0.024(10) -0.036(12)
C6B 0.144(15) 0.138(14) 0.088(11) -0.032(10) 0.024(10) -0.031(12)
C7B 0.098(5) 0.122(7) 0.075(6) -0.003(6) 0.004(6) 0.000(5)
C8B 0.121(7) 0.117(7) 0.071(5) -0.003(6) 0.011(7) 0.002(5)
C9B 0.127(8) 0.101(7) 0.065(5) -0.004(5) 0.011(5) 0.000(5)
C10B 0.118(7) 0.109(6) 0.055(5) -0.001(5) 0.009(5) -0.003(5)
C11B 0.124(7) 0.114(7) 0.084(6) 0.003(7) 0.022(7) -0.001(6)
C12B 0.147(10) 0.106(7) 0.094(7) -0.007(6) 0.019(7) -0.001(7)
N1Y 0.140(8) 0.114(7) 0.076(5) 0.004(5) 0.014(6) 0.016(6)
C2Y 0.16(2) 0.120(19) 0.11(2) -0.019(19) 0.01(2) -0.028(19)
C3Y 0.110(17) 0.121(17) 0.102(17) -0.001(15) 0.031(15) -0.023(15)
C4Y 0.121(8) 0.110(7) 0.082(6) 0.002(5) 0.006(6) -0.005(6)
C5Y 0.116(16) 0.121(16) 0.098(18) 0.008(15) 0.024(15) 0.009(15)
C6Y 0.085(15) 0.16(2) 0.102(18) -0.019(17) 0.045(14) 0.029(15)

loop_
_atom_type_symbol
_atom_type_description
_atom_type_scat_dispersion_real
_atom_type_scat_dispersion_imag
_atom_type_scat_source
C C 0.0043 0.0021 'International Tables Vol C Tables 4.2.6.8 and 6.1.1.4'
Cu Cu 0.2655 1.5610 'International Tables Vol C Tables 4.2.6.8 and 6.1.1.4'
I I -0.2698 2.2366 'International Tables Vol C Tables 4.2.6.8 and 6.1.1.4'
N N 0.0082 0.0043 'International Tables Vol C Tables 4.2.6.8 and 6.1.1.4'
S S 0.1506 0.1570 'International Tables Vol C Tables 4.2.6.8 and 6.1.1.4'
H H 0.0000 0.0000 'International Tables Vol C Tables 4.2.6.8 and 6.1.1.4'

loop_
_geom_angle_atom_site_label_1
_geom_angle_atom_site_label_2
_geom_angle_atom_site_label_3
_geom_angle
_geom_angle_site_symmetry_1
_geom_angle_site_symmetry_3
S2X S1X S3X 59.8(8) . .
S2X S1X I1 137(3) . .
S3X S1X I1 154(4) . .
S3X S2X S1X 60.2(8) . .
S2X S3X S1X 60.0(8) . .
S1B S2B S3B 117(2) . .
S2A S1A S3A 59.7(8) . .
S3A S2A S1A 60.1(8) . .
S2A S3A S1A 60.2(8) . .
S1X I1 Cu1 131.7(15) . .
S1X I1 Cu1 115.5(16) . 6
Cu1 I1 Cu1 112.35(3) . 6
N1B Cu1 N1A 114.9(4) . .
N1B Cu1 I1 103.2(3) . .
N1A Cu1 I1 106.7(3) . .
N1B Cu1 I1 104.9(3) . 6_554
N1A Cu1 I1 105.9(3) . 6_554
I1 Cu1 I1 121.67(5) . 6_554
C10A C1 C10A 110.1(4) . 8_557
C10A C1 C10A 108.1(7) . 2_565
C10A C1 C10A 110.1(4) 8_557 2_565
C10A C1 C10A 110.1(4) . 7_457
C10A C1 C10A 108.1(7) 8_557 7_457
C10A C1 C10A 110.1(4) 2_565 7_457
C10B C2 C10B 111.1(4) 2_665 4_654
C10B C2 C10B 111.1(4) 2_665 3_564
C10B C2 C10B 106.2(8) 4_654 3_564
C10B C2 C10B 106.2(8) 2_665 .
C10B C2 C10B 111.1(4) 4_654 .
C10B C2 C10B 111.1(4) 3_564 .
C6A N1A C2A 118.4(11) . .
C6A N1A Cu1 118.8(9) . .
C2A N1A Cu1 122.6(9) . .
N1A C2A C3A 122.6(13) . .
C4A C3A C2A 119.4(12) . .
C5A C4A C3A 116.5(11) . .
C5A C4A C7A 120.3(9) . .
C3A C4A C7A 123.2(10) . .
C4A C5A C6A 122.0(11) . .
N1A C6A C5A 120.7(13) . .
C8A C7A C12A 118.9(8) . .
C8A C7A C4A 123.2(9) . .
C12A C7A C4A 117.9(9) . .
C7A C8A C9A 121.8(9) . .
C10A C9A C8A 120.2(9) . .
C9A C10A C11A 117.5(9) . .
C9A C10A C1 124.0(7) . .
C11A C10A C1 118.5(7) . .
C12A C11A C10A 123.0(9) . .
C11A C12A C7A 118.5(9) . .
C2B N1B C6B 116.6(13) . .
C2B N1B Cu1 116.8(11) . .
C6B N1B Cu1 126.5(9) . .
N1B C2B C3B 122.5(15) . .
C4B C3B C2B 120.8(13) . .
C3B C4B C5B 114.9(13) . .
C3B C4B C7B 121.1(11) . .
C5B C4B C7B 122.2(12) . .
C6B C5B C4B 118.6(17) . .
N1B C6B C5B 124.2(16) . .
C12B C7B C8B 117.6(10) . .
C12B C7B C4B 122.7(11) . .
C8B C7B C4B 119.6(9) . .
C7B C8B C9B 119.4(10) . .
C10B C9B C8B 122.0(11) . .
C9B C10B C11B 118.2(10) . .
C9B C10B C2 118.7(9) . .
C11B C10B C2 123.1(8) . .
C12B C11B C10B 118.6(10) . .
C7B C12B C11B 124.1(11) . .

loop_
_geom_bond_atom_site_label_1
_geom_bond_atom_site_label_2
_geom_bond_distance
_geom_bond_site_symmetry_2
S1X S2X 2.08(5) .
S1X S3X 2.08(4) .
S1X I1 2.47(2) .
S2X S3X 2.07(5) .
S1B S2B 1.91(3) .
S2B S3B 1.91(3) .
S1A S2A 2.15(10) .
S1A S3A 2.15(10) .
S2A S3A 2.14(10) .
I1 Cu1 2.6563(17) .
I1 Cu1 2.6669(18) 6
Cu1 N1B 2.046(11) .
Cu1 N1A 2.062(9) .
Cu1 I1 2.6669(18) 6_554
C1 C10A 1.539(9) .
C1 C10A 1.539(9) 8_557
C1 C10A 1.539(9) 2_565
C1 C10A 1.539(9) 7_457
C2 C10B 1.549(10) 2_665
C2 C10B 1.549(10) 4_654
C2 C10B 1.549(10) 3_564
C2 C10B 1.549(10) .
N1A C6A 1.322(15) .
N1A C2A 1.327(17) .
C2A C3A 1.381(17) .
C3A C4A 1.373(15) .
C4A C5A 1.359(15) .
C4A C7A 1.490(13) .
C5A C6A 1.377(16) .
C7A C8A 1.379(14) .
C7A C12A 1.407(13) .
C8A C9A 1.404(13) .
C9A C10A 1.383(12) .
C10A C11A 1.406(13) .
C11A C12A 1.389(13) .
N1B C2B 1.296(18) .
N1B C6B 1.317(18) .
C2B C3B 1.391(19) .
C3B C4B 1.355(19) .
C4B C5B 1.389(18) .
C4B C7B 1.489(15) .
C5B C6B 1.37(2) .
C7B C12B 1.365(14) .
C7B C8B 1.393(14) .
C8B C9B 1.394(14) .
C9B C10B 1.390(13) .
C10B C11B 1.391(15) .
C11B C12B 1.381(15) .
C2Y C3Y 1.38(2) .
C5Y C6Y 1.37(2) .
